data_7059426
loop_
_publ_author_name
'Pedrini, Alessandro'
'Maspero, Angelo'
'Bracco, Silvia'
'Comotti, Angelina'
'Galli, Simona'
'Marchi\`o, Luciano'
'Nardo, Luca'
'Penoni, Andrea'
'Scapinello, Luca'
'Sozzani, Piero'
'Vesco, Guglielmo'
'Mella, Massimo'

_publ_section_title
;
 Synthesis, crystal structure, and optical properties of fluorinated
 poly(pyrazole) ligands and in silico assessment of their affinity for
 volatile organic compounds
;
_journal_issue 16
_journal_name_full 'New Journal of Chemistry'
_journal_page_first 6443
_journal_page_last 6455
_journal_paper_doi 10.1039/D0NJ00259C
_journal_volume 44
_journal_year 2020
_chemical_formula_moiety 'C16 H8 F2 N4'
_chemical_formula_sum 'C16 H8 F2 N4'
_chemical_formula_weight 294.26
_space_group_crystal_system monoclinic
_space_group_IT_number 14
_space_group_name_Hall '-P 2ybc'
_space_group_name_H-M_alt 'P 1 21/c 1'
_atom_sites_solution_hydrogens geom
_audit_creation_date 2020-02-20
_audit_creation_method
;
Olex2 1.2
(compiled 2018.05.29 svn.r3508 for OlexSys, GUI svn.r5506)
;
_audit_update_record
;
2020-02-20 deposited with the CCDC.	2020-03-23 downloaded from the CCDC.
;
_cell_angle_alpha 90
_cell_angle_beta 102.200(13)
_cell_angle_gamma 90
_cell_formula_units_Z 2
_cell_length_a 7.913(6)
_cell_length_b 5.411(3)
_cell_length_c 15.519(11)
_cell_measurement_reflns_used 2948
_cell_measurement_temperature 190
_cell_measurement_theta_max 25.410
_cell_measurement_theta_min 2.635
_cell_volume 649.5(8)
_computing_cell_refinement 'SAINT V8.38A (?, 2016)'
_computing_data_collection 'APEX3 V2018.1_0'
_computing_data_reduction 'SAINT V8.38A (?, 2016)'
_computing_molecular_graphics 'Olex2 (Dolomanov et al., 2009)'
_computing_publication_material 'Olex2 (Dolomanov et al., 2009)'
_computing_structure_refinement 'ShelXL (Sheldrick, 2015)'
_computing_structure_solution 'ShelXT (Sheldrick, 2015)'
_diffrn_ambient_temperature 190.0
_diffrn_measured_fraction_theta_full 0.996
_diffrn_measured_fraction_theta_max 0.991
_diffrn_measurement_device_type 'Bruker D8 Venture PhotonII'
_diffrn_measurement_method 'omega and phi scan'
_diffrn_radiation_type MoK\a
_diffrn_radiation_wavelength 0.71073
_diffrn_reflns_av_R_equivalents 0.0596
_diffrn_reflns_av_unetI/netI 0.0295
_diffrn_reflns_Laue_measured_fraction_full 0.996
_diffrn_reflns_Laue_measured_fraction_max 0.991
_diffrn_reflns_limit_h_max 9
_diffrn_reflns_limit_h_min -9
_diffrn_reflns_limit_k_max 6
_diffrn_reflns_limit_k_min -6
_diffrn_reflns_limit_l_max 18
_diffrn_reflns_limit_l_min -18
_diffrn_reflns_number 13572
_diffrn_reflns_point_group_measured_fraction_full 0.996
_diffrn_reflns_point_group_measured_fraction_max 0.991
_diffrn_reflns_theta_full 25.242
_diffrn_reflns_theta_max 25.820
_diffrn_reflns_theta_min 2.686
_diffrn_source microfocus
_exptl_absorpt_coefficient_mu 0.114
_exptl_absorpt_correction_T_max 0.7453
_exptl_absorpt_correction_T_min 0.6806
_exptl_absorpt_correction_type multi-scan
_exptl_absorpt_process_details
;
SADABS-2016/2 (Bruker,2016/2) was used for absorption correction.
wR2(int) was 0.0741 before and 0.0604 after correction.
The Ratio of minimum to maximum transmission is 0.9132.
The \l/2 correction factor is Not present.
;
_exptl_crystal_colour 'clear light colourless'
_exptl_crystal_colour_lustre clear
_exptl_crystal_colour_modifier light
_exptl_crystal_colour_primary colourless
_exptl_crystal_density_diffrn 1.505
_exptl_crystal_description plate
_exptl_crystal_F_000 300
_exptl_crystal_size_max 0.1
_exptl_crystal_size_mid 0.05
_exptl_crystal_size_min 0.02
_refine_diff_density_max 0.185
_refine_diff_density_min -0.181
_refine_diff_density_rms 0.039
_refine_ls_extinction_method none
_refine_ls_goodness_of_fit_ref 1.071
_refine_ls_hydrogen_treatment constr
_refine_ls_matrix_type full
_refine_ls_number_parameters 136
_refine_ls_number_reflns 1247
_refine_ls_number_restraints 10
_refine_ls_restrained_S_all 1.072
_refine_ls_R_factor_all 0.0604
_refine_ls_R_factor_gt 0.0447
_refine_ls_shift/su_max 0.000
_refine_ls_shift/su_mean 0.000
_refine_ls_structure_factor_coef Fsqd
_refine_ls_weighting_details 'w=1/[\s^2^(Fo^2^)+(0.0473P)^2^+0.2856P] where P=(Fo^2^+2Fc^2^)/3'
_refine_ls_weighting_scheme calc
_refine_ls_wR_factor_gt 0.1018
_refine_ls_wR_factor_ref 0.1092
_reflns_Friedel_coverage 0.000
_reflns_number_gt 1014
_reflns_number_total 1247
_reflns_threshold_expression 'I > 2\s(I)'
_cod_data_source_file d0nj00259c2.cif
_cod_data_source_block 2fcomott_0m
_cod_depositor_comments
;Adding full bibliography for 7059424--7059426.cif.

 Adding full bibliography for 7059424--7059426.cif.
;
_cod_original_cell_volume 649.5(7)
_cod_database_code 7059426
_shelx_shelxl_version_number 2014/7
_shelx_space_group_comment
;
The symmetry employed for this shelxl refinement is uniquely defined
by the following loop, which should always be used as a source of
symmetry information in preference to the above space-group names.
They are only intended as comments.
;
_shelx_estimated_absorpt_t_max 0.998
_shelx_estimated_absorpt_t_min 0.989
_olex2_refinement_description
;
1. Fixed Uiso
 At 1.2 times of:
  All C(H) groups, All N(H) groups
2. Restrained distances
 C7-F1 = C8-F2
 1.34 with sigma of 0.02
 C7A-C6A = C7-C6 = C8A-C7A = C8-C7
 1.39 with sigma of 0.02
 C5A-C4A = C5-C4
 1.15 with sigma of 0.02
3. Restrained planarity
 C6A, C7, F1, C8, F2
 with sigma of 0.1
4. Uiso/Uaniso restraints and constraints
Uanis(C6) = Uanis(C6A)
Uanis(C4A) = Uanis(C5A)
Uanis(C4) = Uanis(C5)
5. Others
 Fixed Sof: F1(0.5) C4A(0.5) C6A(0.5) C7A(0.5) H7A(0.5) C5(0.5) F2(0.5)
 C8A(0.5) H8A(0.5) C7(0.5) C8(0.5) C6(0.5) C5A(0.5) C4(0.5)
6.a Aromatic/amide H refined with riding coordinates:
 N1(H1), C1(H1A), C3(H3), C7A(H7A), C8A(H8A)
;
_olex2_submission_special_instructions 'No special instructions were received'

loop_
_space_group_symop_operation_xyz
'x, y, z'
'-x, y+1/2, -z+1/2'
'-x, -y, -z'
'x, -y-1/2, z-1/2'

loop_
_atom_site_label
_atom_site_type_symbol
_atom_site_fract_x
_atom_site_fract_y
_atom_site_fract_z
_atom_site_U_iso_or_equiv
_atom_site_adp_type
_atom_site_occupancy
_atom_site_site_symmetry_order
_atom_site_calc_flag
_atom_site_refinement_flags_posn
_atom_site_refinement_flags_adp
_atom_site_refinement_flags_occupancy
_atom_site_disorder_assembly
_atom_site_disorder_group
N1 N 0.17391(18) 0.6819(3) 0.29624(10) 0.0287(4) Uani 1 1 d . . . . .
H1 H 0.1040 0.8090 0.2949 0.034 Uiso 1 1 calc R . . . .
F1 F 1.0091(3) 0.3890(5) 0.41363(18) 0.0391(6) Uani 0.5 1 d D . P A -1
N2 N 0.13339(18) 0.4771(3) 0.24627(10) 0.0301(4) Uani 1 1 d . . . . .
C2 C 0.4008(2) 0.4441(3) 0.33177(12) 0.0283(4) Uani 1 1 d . . . . .
C1 C 0.3321(2) 0.6698(3) 0.34792(13) 0.0311(4) Uani 1 1 d . . . . .
H1A H 0.3867 0.7927 0.3880 0.037 Uiso 1 1 calc R . . . .
C3 C 0.2715(2) 0.3336(3) 0.26806(13) 0.0305(4) Uani 1 1 d . . . . .
H3 H 0.2815 0.1749 0.2434 0.037 Uiso 1 1 calc R . . . .
C4A C 0.5513(18) 0.331(2) 0.3814(8) 0.0267(17) Uani 0.5 1 d D . P A -1
C6A C 0.8673(13) 0.1495(17) 0.4504(7) 0.0200(13) Uani 0.5 1 d D . P A 1
C7A C 1.0281(14) 0.2442(14) 0.4487(6) 0.0220(16) Uani 0.5 1 d D . P A 1
H7A H 1.0369 0.3933 0.4177 0.026 Uiso 0.5 1 calc R . P A 1
C5 C 0.7089(13) 0.2614(16) 0.4040(6) 0.0269(17) Uani 0.5 1 d D . P A 1
F2 F 1.2955(4) 0.1628(4) 0.49664(17) 0.0413(6) Uani 0.5 1 d D . P A -1
C8A C 1.1771(10) 0.1253(19) 0.4916(7) 0.0238(16) Uani 0.5 1 d D . P A 1
H8A H 1.2904 0.1818 0.4908 0.029 Uiso 0.5 1 calc R . P A 1
C7 C 0.9917(13) 0.1806(17) 0.4588(7) 0.027(2) Uani 0.5 1 d D . P A -1
C8 C 1.1401(15) 0.0642(17) 0.5023(7) 0.0265(19) Uani 0.5 1 d D . P A -1
C6 C 0.8292(12) 0.0925(18) 0.4613(7) 0.0200(13) Uani 0.5 1 d D . P A -1
C5A C 0.6779(13) 0.2222(16) 0.4175(6) 0.0267(17) Uani 0.5 1 d D . P A -1
C4 C 0.5727(18) 0.346(3) 0.3678(8) 0.0269(17) Uani 0.5 1 d D . P A 1

loop_
_atom_site_aniso_label
_atom_site_aniso_U_11
_atom_site_aniso_U_22
_atom_site_aniso_U_33
_atom_site_aniso_U_23
_atom_site_aniso_U_13
_atom_site_aniso_U_12
N1 0.0190(7) 0.0242(8) 0.0404(9) 0.0026(7) 0.0007(6) 0.0027(6)
F1 0.0356(13) 0.0334(14) 0.0473(15) 0.0150(12) 0.0069(11) -0.0001(10)
N2 0.0221(7) 0.0293(8) 0.0361(9) 0.0041(7) 0.0001(6) -0.0031(6)
C2 0.0222(9) 0.0283(9) 0.0327(10) 0.0052(8) 0.0020(7) 0.0028(7)
C1 0.0211(9) 0.0308(10) 0.0376(11) -0.0029(8) -0.0028(8) 0.0002(7)
C3 0.0277(9) 0.0246(9) 0.0370(11) 0.0033(8) 0.0020(8) 0.0005(8)
C4A 0.023(3) 0.036(3) 0.023(3) 0.003(2) 0.011(2) 0.0065(19)
C6A 0.010(4) 0.027(4) 0.024(2) 0.000(2) 0.0055(19) -0.002(2)
C7A 0.022(3) 0.020(5) 0.023(3) 0.008(3) 0.002(2) 0.000(3)
C5 0.023(3) 0.038(3) 0.022(3) 0.004(2) 0.008(2) 0.005(2)
F2 0.0219(14) 0.0443(14) 0.0571(17) 0.0108(11) 0.0066(11) -0.0032(11)
C8A 0.011(5) 0.030(4) 0.031(3) 0.002(3) 0.005(3) -0.003(3)
C7 0.035(7) 0.016(4) 0.031(3) 0.005(3) 0.010(3) -0.003(3)
C8 0.016(4) 0.032(5) 0.033(4) -0.001(4) 0.008(2) -0.009(3)
C6 0.010(4) 0.027(4) 0.024(2) 0.000(2) 0.0055(19) -0.002(2)
C5A 0.023(3) 0.036(3) 0.023(3) 0.003(2) 0.011(2) 0.0065(19)
C4 0.023(3) 0.038(3) 0.022(3) 0.004(2) 0.008(2) 0.005(2)

loop_
_atom_type_symbol
_atom_type_description
_atom_type_scat_dispersion_real
_atom_type_scat_dispersion_imag
_atom_type_scat_source
C C 0.0033 0.0016 'International Tables Vol C Tables 4.2.6.8 and 6.1.1.4'
H H 0.0000 0.0000 'International Tables Vol C Tables 4.2.6.8 and 6.1.1.4'
F F 0.0171 0.0103 'International Tables Vol C Tables 4.2.6.8 and 6.1.1.4'
N N 0.0061 0.0033 'International Tables Vol C Tables 4.2.6.8 and 6.1.1.4'

loop_
_geom_angle_atom_site_label_1
_geom_angle_atom_site_label_2
_geom_angle_atom_site_label_3
_geom_angle
_geom_angle_site_symmetry_1
_geom_angle_site_symmetry_3
_geom_angle_publ_flag
N2 N1 H1 123.8 . . ?
C1 N1 H1 123.8 . . ?
C1 N1 N2 112.47(15) . . ?
C7A F1 C6A 44.6(6) . . ?
C7A F1 C7 14.6(10) . . ?
C7 F1 C6A 30.0(7) . . ?
C3 N2 N1 104.55(15) . . ?
C1 C2 C3 104.44(16) . . ?
C1 C2 C4A 127.0(5) . . ?
C1 C2 C4 128.7(5) . . ?
C3 C2 C4A 127.4(6) . . ?
C3 C2 C4 126.8(5) . . ?
C4A C2 C4 12.2(9) . . ?
N1 C1 C2 106.79(16) . . ?
N1 C1 H1A 126.6 . . ?
C2 C1 H1A 126.6 . . ?
N2 C3 C2 111.76(17) . . ?
N2 C3 H3 124.1 . . ?
C2 C3 H3 124.1 . . ?
C5 C4A C2 159.7(13) . . ?
C5A C4A C2 174.4(8) . . ?
C5A C4A C5 18.8(6) . . ?
C7A C6A F1 28.9(4) . . ?
C7A C6A C5 123.0(8) . . ?
C7A C6A C8A 126.3(9) . 3_756 ?
C7A C6A C5A 137.9(8) . . ?
C5 C6A F1 94.1(6) . . ?
C5 C6A C8A 110.7(7) . 3_756 ?
C5 C6A C5A 15.6(5) . . ?
C8A C6A F1 155.2(9) 3_756 . ?
C7 C6A F1 43.5(6) . . ?
C7 C6A C7A 14.6(8) . . ?
C7 C6A C5 137.6(9) . . ?
C7 C6A C8A 111.7(13) . 3_756 ?
C7 C6A C5A 152.4(10) . . ?
C5A C6A F1 109.1(7) . . ?
C5A C6A C8A 95.6(6) . 3_756 ?
F1 C7A C6A 106.5(10) . . ?
F1 C7A H7A 13.1 . . ?
F1 C7A C8A 132.5(10) . . ?
F1 C7A C8 152.3(12) . . ?
F1 C7A C6 113.5(11) . . ?
C6A C7A H7A 119.5 . . ?
C6A C7A C8A 121.0(7) . . ?
C6A C7A C8 101.2(7) . . ?
C6A C7A C6 7.1(8) . . ?
C8A C7A H7A 119.5 . . ?
C8A C7A C8 19.8(3) . . ?
C8A C7A C6 114.0(6) . . ?
C8 C7A H7A 139.3 . . ?
C8 C7A C6 94.2(6) . . ?
C6 C7A H7A 126.5 . . ?
C4A C5 C6A 163.0(11) . . ?
C4A C5 C6 144.8(11) . . ?
C6A C5 C6 19.2(3) . . ?
C4 C5 C4A 13.8(10) . . ?
C4 C5 C6A 176.5(5) . . ?
C4 C5 C6 157.4(5) . . ?
C8A F2 C8 13.5(11) . . ?
C6A C8A H8A 123.7 3_756 . ?
C7A C8A C6A 112.7(6) . 3_756 ?
C7A C8A H8A 123.7 . . ?
C7A C8A C7 19.5(3) . . ?
F2 C8A C6A 115.4(11) . 3_756 ?
F2 C8A C7A 131.9(11) . . ?
F2 C8A H8A 8.3 . . ?
F2 C8A C7 151.5(12) . . ?
C7 C8A C6A 93.1(6) . 3_756 ?
C7 C8A H8A 143.2 . . ?
F1 C7 C8A 98.4(6) . . ?
F1 C7 C8 117.8(6) . . ?
F1 C7 C6 120.1(8) . . ?
C6A C7 F1 106.5(12) . . ?
C6A C7 C8A 155.1(13) . . ?
C6A C7 C8 135.7(10) . . ?
C6A C7 C6 13.7(10) . . ?
C8 C7 C8A 19.5(4) . . ?
C8 C7 C6 122.1(8) . . ?
C6 C7 C8A 141.6(9) . . ?
F2 C8 C7A 98.7(6) . . ?
F2 C8 C7 118.6(6) . . ?
C7 C8 C7A 19.9(4) . . ?
C5 C6 C7A 96.8(6) . . ?
C7 C6 C7A 8.0(7) . . ?
C7 C6 C5 104.8(7) . . ?
C7 C6 C5A 120.6(7) . . ?
C5A C6 C7A 112.5(7) . . ?
C5A C6 C5 16.2(6) . . ?
C4A C5A C6A 161.6(5) . . ?
C4A C5A C6 179.5(7) . . ?
C4A C5A C4 14.7(11) . . ?
C6 C5A C6A 18.5(4) . . ?
C4 C5A C6A 148.1(12) . . ?
C4 C5A C6 165.7(12) . . ?
C5 C4 C2 174.3(6) . . ?
C5 C4 C5A 19.7(7) . . ?
C5A C4 C2 155.1(13) . . ?

loop_
_geom_bond_atom_site_label_1
_geom_bond_atom_site_label_2
_geom_bond_distance
_geom_bond_site_symmetry_2
_geom_bond_publ_flag
N1 H1 0.8800 . ?
N1 N2 1.352(2) . ?
N1 C1 1.338(2) . ?
F1 C6A 1.880(6) . ?
F1 C7A 0.948(8) . ?
F1 C7 1.350(8) . ?
N2 C3 1.325(2) . ?
C2 C1 1.381(3) . ?
C2 C3 1.398(3) . ?
C2 C4A 1.413(15) . ?
C2 C4 1.457(14) . ?
C1 H1A 0.9500 . ?
C3 H3 0.9500 . ?
C4A C5 1.28(2) . ?
C4A C5A 1.195(7) . ?
C6A C7A 1.377(8) . ?
C6A C5 1.440(16) . ?
C6A C8A 1.811(13) 3_756 ?
C6A C7 0.979(16) . ?
C6A C5A 1.529(16) . ?
C7A H7A 0.9500 . ?
C7A C8A 1.384(11) . ?
C7A C8 1.454(18) . ?
C7A C6 1.821(11) . ?
C5 C6 1.475(16) . ?
C5 C4 1.196(7) . ?
F2 C8A 0.946(8) . ?
F2 C8 1.360(7) . ?
C8A C6A 1.811(13) 3_756 ?
C8A H8A 0.9500 . ?
C8A C7 1.478(17) . ?
C7 C8 1.377(12) . ?
C7 C6 1.379(8) . ?
C6 C5A 1.430(16) . ?
C5A C4 1.21(2) . ?
